data_1528461
loop_
_publ_author_name
'Eisenmann, B.'
'Schaefer, H.'

_publ_section_title
;
 Zintl-Phasen mit komplexen Anionen: Sr3 Si2 As4 und Sr3 Ge2 As4
;
_journal_name_full 'Angewandte Chemie (German Edition)'
_journal_page_first 480
_journal_page_last 481
_journal_volume 92
_journal_year 1980
_chemical_formula_sum 'As4 Si2 Sr3'
_chemical_name_systematic 'Sr3 (Si2 As4)'
_space_group_IT_number 15
_symmetry_space_group_name_Hall '-C 2yc'
_symmetry_space_group_name_H-M 'C 1 2/c 1'
_cell_angle_alpha 90
_cell_angle_beta 122.46
_cell_angle_gamma 90
_cell_formula_units_Z 4
_cell_length_a 9.205
_cell_length_b 16.83
_cell_length_c 7.376
_cell_volume 964.164
_citation_journal_id_ASTM ANCEAD
_cod_data_source_file Eisenmann_ANCEAD_1980_77.cif
_cod_data_source_block As4Si2Sr3
_cod_original_cell_volume 964.1642
_cod_database_code 1528461

loop_
_symmetry_equiv_pos_as_xyz
x,y,z
-x,y,-z+1/2
-x,-y,-z
x,-y,z-1/2
x+1/2,y+1/2,z
-x+1/2,y+1/2,-z+1/2
-x+1/2,-y+1/2,-z
x+1/2,-y+1/2,z-1/2

loop_
_atom_site_label
_atom_site_type_symbol
_atom_site_fract_x
_atom_site_fract_y
_atom_site_fract_z
_atom_site_occupancy
_atom_site_U_iso_or_equiv
Sr2 Sr+2 0.5 0.0656 0.25 1 0.0
Sr3 Sr+2 0.5 0.4421 0.75 1 0.0
Si1 Si+3 0.1511 0.3204 0.3433 1 0.0
As1 As-3 0.2468 0.1971 0.2829 1 0.0
Sr1 Sr+2 0.5 0.3138 0.25 1 0.0
As2 As-3 0.2551 0.0668 0.7481 1 0.0
